data_4036262
loop_
_publ_author_name
'Chen, Jun'
'Kilpatrick, Brenden'
'Oliver, Allen G.'
'Wulff, Jeremy E.'

_publ_section_title
;
 Expansion of Thiele's Acid Chemistry in Pursuit of a Suite of
 Conformationally Constrained Scaffolds.
;
_journal_issue 18
_journal_name_full 'The Journal of organic chemistry'
_journal_page_first 8979
_journal_page_last 8989
_journal_paper_doi 10.1021/acs.joc.5b01332
_journal_volume 80
_journal_year 2015
_chemical_formula_moiety 'C14 H16 O4'
_chemical_formula_sum 'C14 H16 O4'
_chemical_formula_weight 248.27
_space_group_crystal_system monoclinic
_space_group_IT_number 14
_space_group_name_Hall '-P 2ybc'
_space_group_name_H-M_alt 'P 1 21/c 1'
_atom_sites_solution_hydrogens mixed
_atom_sites_solution_primary vecmap
_atom_sites_solution_secondary difmap
_audit_creation_method SHELXL-2014
_cell_angle_alpha 90
_cell_angle_beta 92.0063(7)
_cell_angle_gamma 90
_cell_formula_units_Z 4
_cell_length_a 7.3209(2)
_cell_length_b 6.09350(10)
_cell_length_c 26.7101(6)
_cell_measurement_reflns_used 9925
_cell_measurement_temperature 120(2)
_cell_measurement_theta_max 71.65
_cell_measurement_theta_min 7.00
_cell_volume 1190.80(5)
_computing_cell_refinement 'Bruker SAINT v8.32B'
_computing_data_collection 'Bruker APEX-II v2013-10.0'
_computing_data_reduction 'Bruker SAINT v8.32B'
_computing_molecular_graphics 'Bruker XP'
_computing_publication_material 'CIFTAB (Sheldrick, 2008)'
_computing_structure_refinement 'SHELXL-2014 (Sheldrick, 2014)'
_computing_structure_solution 'SHELXT-2014/2 (Sheldrick, 2014)'
_diffrn_ambient_temperature 120(2)
_diffrn_detector_area_resol_mean 8.33
_diffrn_measured_fraction_theta_full 0.981
_diffrn_measured_fraction_theta_max 0.974
_diffrn_measurement_device_type 'Bruker APEX-II'
_diffrn_measurement_method 'combination of \w and \f-scans '
_diffrn_radiation_type CuK\a
_diffrn_radiation_wavelength 1.54184
_diffrn_reflns_av_R_equivalents 0.0244
_diffrn_reflns_av_unetI/netI 0.0152
_diffrn_reflns_Laue_measured_fraction_full 0.981
_diffrn_reflns_Laue_measured_fraction_max 0.974
_diffrn_reflns_limit_h_max 8
_diffrn_reflns_limit_h_min -9
_diffrn_reflns_limit_k_max 6
_diffrn_reflns_limit_k_min -7
_diffrn_reflns_limit_l_max 32
_diffrn_reflns_limit_l_min -32
_diffrn_reflns_number 20313
_diffrn_reflns_point_group_measured_fraction_full 0.981
_diffrn_reflns_point_group_measured_fraction_max 0.974
_diffrn_reflns_theta_full 67.679
_diffrn_reflns_theta_max 71.782
_diffrn_reflns_theta_min 3.311
_diffrn_source 'Incoatec micro-focus'
_exptl_absorpt_coefficient_mu 0.835
_exptl_absorpt_correction_T_max 0.9858
_exptl_absorpt_correction_T_min 0.8600
_exptl_absorpt_correction_type numerical
_exptl_absorpt_process_details 'SADABS (Sheldrick, 2013)'
_exptl_crystal_colour colorless
_exptl_crystal_density_diffrn 1.385
_exptl_crystal_description tablet
_exptl_crystal_F_000 528
_exptl_crystal_size_max 0.234
_exptl_crystal_size_mid 0.109
_exptl_crystal_size_min 0.065
_refine_diff_density_max 0.256
_refine_diff_density_min -0.226
_refine_diff_density_rms 0.050
_refine_ls_extinction_method none
_refine_ls_goodness_of_fit_ref 1.081
_refine_ls_hydrogen_treatment mixed
_refine_ls_matrix_type full
_refine_ls_number_parameters 171
_refine_ls_number_reflns 2277
_refine_ls_number_restraints 0
_refine_ls_restrained_S_all 1.081
_refine_ls_R_factor_all 0.0363
_refine_ls_R_factor_gt 0.0358
_refine_ls_shift/su_max 0.000
_refine_ls_shift/su_mean 0.000
_refine_ls_structure_factor_coef Fsqd
_refine_ls_weighting_details 'w=1/[\s^2^(Fo^2^)+(0.0475P)^2^+0.5268P] where P=(Fo^2^+2Fc^2^)/3'
_refine_ls_weighting_scheme calc
_refine_ls_wR_factor_gt 0.0930
_refine_ls_wR_factor_ref 0.0936
_reflns_Friedel_coverage 0.000
_reflns_number_gt 2231
_reflns_number_total 2277
_reflns_threshold_expression 'I > 2\s(I)'
_cod_data_source_file jo5b01332_si_004.cif
_cod_data_source_block uvic1404a
_cod_original_sg_symbol_H-M 'P 21/c'
_cod_database_code 4036262
_shelx_space_group_comment
;
The symmetry employed for this shelxl refinement is uniquely defined
by the following loop, which should always be used as a source of
symmetry information in preference to the above space-group names.
They are only intended as comments.
;
_shelx_estimated_absorpt_t_min 0.829
_shelx_estimated_absorpt_t_max 0.948
_diffrn_source_monochromator 'MONTEL Multi-layer'
_shelxl_version_number 2014-3

loop_
_space_group_symop_operation_xyz
'x, y, z'
'-x, y+1/2, -z+1/2'
'-x, -y, -z'
'x, -y-1/2, z-1/2'

loop_
_atom_site_label
_atom_site_type_symbol
_atom_site_fract_x
_atom_site_fract_y
_atom_site_fract_z
_atom_site_U_iso_or_equiv
_atom_site_adp_type
_atom_site_occupancy
_atom_site_site_symmetry_order
_atom_site_calc_flag
_atom_site_refinement_flags_posn
_atom_site_refinement_flags_adp
_atom_site_refinement_flags_occupancy
_atom_site_disorder_assembly
_atom_site_disorder_group
O1 O 0.74225(11) 0.60789(14) 0.17944(3) 0.0225(2) Uani 1 1 d . . . . .
O2 O 0.63600(12) 0.94329(15) 0.19732(4) 0.0267(2) Uani 1 1 d . . . . .
O3 O 0.72690(13) 0.55047(16) 0.00226(3) 0.0290(2) Uani 1 1 d . . . . .
H3O H 0.627(7) 0.455(9) -0.0134(17) 0.064(14) Uiso 0.5 1 d . . P A 1
O4 O 0.50289(13) 0.73032(19) 0.03948(4) 0.0309(2) Uani 1 1 d . . . . .
H4O H 0.439(5) 0.642(7) 0.0258(13) 0.024(8) Uiso 0.5 1 d . . P B 2
C1 C 0.94904(15) 0.90236(19) 0.17773(4) 0.0157(2) Uani 1 1 d . . . . .
C2 C 1.09729(16) 0.7809(2) 0.20936(4) 0.0202(3) Uani 1 1 d . . . . .
H2A H 1.1936 0.8704 0.2264 0.024 Uiso 1 1 calc R U . . .
H2B H 1.0600 0.6489 0.2280 0.024 Uiso 1 1 calc R U . . .
C3 C 1.09811(15) 0.76632(19) 0.15363(4) 0.0167(2) Uani 1 1 d . . . . .
H3 H 1.0645 0.6245 0.1369 0.020 Uiso 1 1 calc R U . . .
C4 C 1.20727(15) 0.9361(2) 0.12525(4) 0.0183(3) Uani 1 1 d . . . . .
H4 H 1.3346 0.8912 0.1176 0.022 Uiso 1 1 calc R U . . .
C5 C 1.08653(16) 1.0092(2) 0.07918(4) 0.0193(3) Uani 1 1 d . . . . .
H5 H 1.1593 1.0996 0.0558 0.023 Uiso 1 1 calc R U . . .
C6 C 0.98427(16) 0.8328(2) 0.05111(4) 0.0204(3) Uani 1 1 d . . . . .
H6 H 1.0414 0.7176 0.0335 0.024 Uiso 1 1 calc R U . . .
C7 C 0.80356(16) 0.8559(2) 0.05360(4) 0.0187(3) Uani 1 1 d . . . . .
C8 C 0.74832(16) 1.0580(2) 0.08204(4) 0.0203(3) Uani 1 1 d . . . . .
H8A H 0.6670 1.0195 0.1096 0.024 Uiso 1 1 calc R U . . .
H8B H 0.6850 1.1648 0.0595 0.024 Uiso 1 1 calc R U . . .
C9 C 0.93261(16) 1.15200(19) 0.10290(4) 0.0184(3) Uani 1 1 d . . . . .
H9 H 0.9450 1.3076 0.0916 0.022 Uiso 1 1 calc R U . . .
C10 C 0.98271(15) 1.13734(19) 0.16012(4) 0.0170(2) Uani 1 1 d . . . . .
H10A H 0.9281 1.2545 0.1811 0.020 Uiso 1 1 calc R U . . .
C11 C 1.19254(16) 1.1446(2) 0.15749(4) 0.0195(3) Uani 1 1 d . . . . .
H11A H 1.2366 1.2775 0.1404 0.023 Uiso 1 1 calc R U . . .
H11B H 1.2549 1.1293 0.1908 0.023 Uiso 1 1 calc R U . . .
C12 C 0.76052(15) 0.8256(2) 0.18550(4) 0.0176(2) Uani 1 1 d . . . . .
C13 C 0.56277(17) 0.5185(2) 0.18818(5) 0.0286(3) Uani 1 1 d . . . . .
H13A H 0.5642 0.3595 0.1828 0.043 Uiso 1 1 calc R U . . .
H13B H 0.5299 0.5495 0.2227 0.043 Uiso 1 1 calc R U . . .
H13C H 0.4728 0.5861 0.1649 0.043 Uiso 1 1 calc R U . . .
C14 C 0.67135(16) 0.7019(2) 0.03022(4) 0.0197(3) Uani 1 1 d . . . . .

loop_
_atom_site_aniso_label
_atom_site_aniso_U_11
_atom_site_aniso_U_22
_atom_site_aniso_U_33
_atom_site_aniso_U_23
_atom_site_aniso_U_13
_atom_site_aniso_U_12
O1 0.0163(4) 0.0155(4) 0.0357(5) 0.0013(3) 0.0034(3) -0.0021(3)
O2 0.0219(4) 0.0213(5) 0.0374(5) -0.0020(4) 0.0095(4) 0.0023(3)
O3 0.0267(5) 0.0296(5) 0.0307(5) -0.0129(4) 0.0014(4) -0.0047(4)
O4 0.0194(5) 0.0372(6) 0.0361(5) -0.0137(4) 0.0015(4) -0.0064(4)
C1 0.0170(5) 0.0145(6) 0.0156(5) -0.0008(4) -0.0001(4) 0.0006(4)
C2 0.0197(6) 0.0209(6) 0.0196(6) 0.0028(4) -0.0032(4) 0.0002(4)
C3 0.0149(5) 0.0155(6) 0.0197(6) -0.0012(4) 0.0000(4) 0.0009(4)
C4 0.0151(5) 0.0197(6) 0.0201(5) -0.0014(4) 0.0007(4) -0.0024(4)
C5 0.0192(6) 0.0215(6) 0.0173(5) 0.0006(4) 0.0015(4) -0.0055(5)
C6 0.0228(6) 0.0235(7) 0.0149(5) -0.0021(4) 0.0020(4) -0.0044(5)
C7 0.0219(6) 0.0195(6) 0.0145(5) 0.0012(4) -0.0006(4) -0.0041(4)
C8 0.0207(6) 0.0187(6) 0.0212(5) 0.0003(4) -0.0053(4) -0.0005(4)
C9 0.0210(6) 0.0140(6) 0.0200(6) 0.0019(4) -0.0030(4) -0.0028(4)
C10 0.0181(6) 0.0138(6) 0.0190(5) -0.0023(4) -0.0015(4) -0.0016(4)
C11 0.0190(6) 0.0175(6) 0.0218(6) -0.0010(4) -0.0022(4) -0.0042(4)
C12 0.0199(6) 0.0165(6) 0.0164(5) 0.0010(4) 0.0008(4) 0.0000(4)
C13 0.0169(6) 0.0227(7) 0.0461(8) 0.0079(6) 0.0012(5) -0.0045(5)
C14 0.0218(6) 0.0216(6) 0.0156(5) 0.0000(4) 0.0001(4) -0.0031(5)

loop_
_atom_type_symbol
_atom_type_description
_atom_type_scat_dispersion_real
_atom_type_scat_dispersion_imag
_atom_type_scat_source
C C 0.0181 0.0091 'International Tables Vol C Tables 4.2.6.8 and 6.1.1.4'
H H 0.0000 0.0000 'International Tables Vol C Tables 4.2.6.8 and 6.1.1.4'
O O 0.0492 0.0322 'International Tables Vol C Tables 4.2.6.8 and 6.1.1.4'

loop_
_geom_angle_atom_site_label_1
_geom_angle_atom_site_label_2
_geom_angle_atom_site_label_3
_geom_angle
C12 O1 C13 116.05(10)
C12 C1 C10 120.02(10)
C12 C1 C3 124.79(10)
C10 C1 C3 104.64(9)
C12 C1 C2 114.46(10)
C10 C1 C2 120.00(10)
C3 C1 C2 58.10(7)
C3 C2 C1 60.58(7)
C2 C3 C4 118.43(10)
C2 C3 C1 61.32(7)
C4 C3 C1 103.61(9)
C3 C4 C11 103.49(9)
C3 C4 C5 107.12(9)
C11 C4 C5 99.06(9)
C6 C5 C4 116.85(10)
C6 C5 C9 104.25(9)
C4 C5 C9 103.58(9)
C7 C6 C5 112.27(11)
C6 C7 C14 123.39(11)
C6 C7 C8 113.24(10)
C14 C7 C8 123.37(11)
C7 C8 C9 103.71(9)
C8 C9 C10 120.13(10)
C8 C9 C5 106.09(9)
C10 C9 C5 102.44(9)
C1 C10 C11 102.26(9)
C1 C10 C9 108.64(9)
C11 C10 C9 98.87(9)
C4 C11 C10 95.24(8)
O2 C12 O1 122.95(11)
O2 C12 C1 124.37(11)
O1 C12 C1 112.65(10)
O3 C14 O4 123.09(11)
O3 C14 C7 119.74(11)
O4 C14 C7 117.16(11)
C14 O3 H3O 115(3)
C14 O4 H4O 112(2)
C3 C2 H2A 117.7
C1 C2 H2A 117.7
C3 C2 H2B 117.7
C1 C2 H2B 117.7
H2A C2 H2B 114.8
C2 C3 H3 119.3
C4 C3 H3 119.3
C1 C3 H3 119.3
C3 C4 H4 115.1
C11 C4 H4 115.1
C5 C4 H4 115.1
C6 C5 H5 110.6
C4 C5 H5 110.6
C9 C5 H5 110.6
C7 C6 H6 123.9
C5 C6 H6 123.9
C7 C8 H8A 111.0
C9 C8 H8A 111.0
C7 C8 H8B 111.0
C9 C8 H8B 111.0
H8A C8 H8B 109.0
C8 C9 H9 109.2
C10 C9 H9 109.2
C5 C9 H9 109.2
C1 C10 H10A 115.1
C11 C10 H10A 115.1
C9 C10 H10A 115.1
C4 C11 H11A 112.7
C10 C11 H11A 112.7
C4 C11 H11B 112.7
C10 C11 H11B 112.7
H11A C11 H11B 110.2
O1 C13 H13A 109.5
O1 C13 H13B 109.5
H13A C13 H13B 109.5
O1 C13 H13C 109.5
H13A C13 H13C 109.5
H13B C13 H13C 109.5

loop_
_geom_bond_atom_site_label_1
_geom_bond_atom_site_label_2
_geom_bond_distance
O1 C12 1.3427(15)
O1 C13 1.4488(14)
O2 C12 1.2104(15)
O3 C14 1.2635(15)
O4 C14 1.2781(15)
C1 C12 1.4787(15)
C1 C10 1.5297(16)
C1 C3 1.5302(15)
C1 C2 1.5412(15)
C2 C3 1.4915(15)
C3 C4 1.5252(16)
C4 C11 1.5406(16)
C4 C5 1.5549(16)
C5 C6 1.4959(16)
C5 C9 1.5744(16)
C6 C7 1.3344(17)
C7 C14 1.4712(16)
C7 C8 1.5097(17)
C8 C9 1.5511(15)
C9 C10 1.5617(15)
C10 C11 1.5408(15)
O3 H3O 1.01(6)
O4 H4O 0.79(4)
C2 H2A 0.9900
C2 H2B 0.9900
C3 H3 1.0000
C4 H4 1.0000
C5 H5 1.0000
C6 H6 0.9500
C8 H8A 0.9900
C8 H8B 0.9900
C9 H9 1.0000
C10 H10A 1.0000
C11 H11A 0.9900
C11 H11B 0.9900
C13 H13A 0.9800
C13 H13B 0.9800
C13 H13C 0.9800

loop_
_geom_hbond_atom_site_label_D
_geom_hbond_atom_site_label_H
_geom_hbond_atom_site_label_A
_geom_hbond_distance_DH
_geom_hbond_distance_HA
_geom_hbond_distance_DA
_geom_hbond_angle_DHA
_geom_hbond_site_symmetry_A
O3 H3O O3 1.01(6) 2.62(5) 3.3767(19) 131(3) 3_665
O3 H3O O4 1.01(6) 1.62(6) 2.6209(13) 170(4) 3_665
O4 H4O O3 0.79(4) 1.83(4) 2.6209(13) 174(3) 3_665

loop_
_geom_torsion_atom_site_label_1
_geom_torsion_atom_site_label_2
_geom_torsion_atom_site_label_3
_geom_torsion_atom_site_label_4
_geom_torsion
C12 C1 C2 C3 117.08(11)
C10 C1 C2 C3 -89.11(11)
C1 C2 C3 C4 90.51(11)
C12 C1 C3 C2 -99.29(12)
C10 C1 C3 C2 116.49(10)
C12 C1 C3 C4 145.51(10)
C10 C1 C3 C4 1.29(11)
C2 C1 C3 C4 -115.21(10)
C2 C3 C4 C11 -32.52(13)
C1 C3 C4 C11 31.98(11)
C2 C3 C4 C5 -136.60(10)
C1 C3 C4 C5 -72.10(10)
C3 C4 C5 C6 -42.08(13)
C11 C4 C5 C6 -149.32(10)
C3 C4 C5 C9 71.88(11)
C11 C4 C5 C9 -35.36(10)
C4 C5 C6 C7 115.60(12)
C9 C5 C6 C7 2.02(13)
C5 C6 C7 C14 -178.57(10)
C5 C6 C7 C8 2.44(14)
C6 C7 C8 C9 -5.81(13)
C14 C7 C8 C9 175.20(10)
C7 C8 C9 C10 -108.66(11)
C7 C8 C9 C5 6.59(11)
C6 C5 C9 C8 -5.41(11)
C4 C5 C9 C8 -128.14(10)
C6 C5 C9 C10 121.36(9)
C4 C5 C9 C10 -1.37(11)
C12 C1 C10 C11 179.72(9)
C3 C1 C10 C11 -33.96(10)
C2 C1 C10 C11 27.37(12)
C12 C1 C10 C9 -76.40(12)
C3 C1 C10 C9 69.91(11)
C2 C1 C10 C9 131.24(10)
C8 C9 C10 C1 48.51(13)
C5 C9 C10 C1 -68.63(10)
C8 C9 C10 C11 154.74(10)
C5 C9 C10 C11 37.60(10)
C3 C4 C11 C10 -51.42(10)
C5 C4 C11 C10 58.75(9)
C1 C10 C11 C4 51.63(10)
C9 C10 C11 C4 -59.77(10)
C13 O1 C12 O2 -0.32(17)
C13 O1 C12 C1 177.87(10)
C10 C1 C12 O2 -28.89(16)
C3 C1 C12 O2 -168.10(11)
C2 C1 C12 O2 124.91(12)
C10 C1 C12 O1 152.94(10)
C3 C1 C12 O1 13.73(15)
C2 C1 C12 O1 -53.26(13)
C6 C7 C14 O3 -6.94(18)
C8 C7 C14 O3 171.95(11)
C6 C7 C14 O4 173.29(11)
C8 C7 C14 O4 -7.82(17)
